data_7035807
loop_
_publ_author_name
'Yoo, Hyojong'
'Lee, Jeonghee'
'Kang, Philjae'
'Choi, Moon-Gun'

_publ_section_title
;
 Synthesis of cobalt cluster-based supramolecular triple-stranded
 helicates.
;
_journal_issue 32
_journal_name_full 'Dalton transactions (Cambridge, England : 2003)'
_journal_page_first 14213
_journal_page_last 14216
_journal_paper_doi 10.1039/c5dt01895a
_journal_volume 44
_journal_year 2015
_chemical_formula_moiety '0.33(C216 H156 Co25.54 N24 O129.08), 1.43(C3 H7 N O)'
_chemical_formula_sum 'C76.28 H62 Co8.51 N9.43 O44.45'
_chemical_formula_weight 2323.66
_space_group_crystal_system trigonal
_space_group_IT_number 152
_space_group_name_Hall 'P 31 2"'
_space_group_name_H-M_alt 'P 31 2 1'
_symmetry_space_group_name_Hall 'P 31 2"'
_symmetry_space_group_name_H-M 'P 31 2 1'
_atom_sites_solution_hydrogens mixed
_atom_sites_solution_primary direct
_audit_creation_date 2015-07-07
_audit_creation_method
;
Olex2 1.2
(compiled 2015.01.26 svn.r3150 for OlexSys, GUI svn.r4998)
;
_audit_update_record
;
2015-07-07 deposited with the CCDC.
2015-07-13 downloaded from the CCDC.
;
_cell_angle_alpha 90
_cell_angle_beta 90
_cell_angle_gamma 120
_cell_formula_units_Z 3
_cell_length_a 23.9077(5)
_cell_length_b 23.9077(5)
_cell_length_c 17.2642(5)
_cell_measurement_reflns_used 9636
_cell_measurement_temperature 100
_cell_measurement_theta_max 72.45
_cell_measurement_theta_min 3.33
_cell_volume 8545.8(4)
_computing_cell_refinement 'SAINT v8.34A (Bruker, 2013)'
_computing_data_reduction 'SAINT v8.34A (Bruker, 2013)'
_computing_molecular_graphics 'Olex2 (Dolomanov et al., 2009)'
_computing_publication_material 'Olex2 (Dolomanov et al., 2009)'
_computing_structure_refinement 'XL (Sheldrick, 2008)'
_computing_structure_solution 'XS (Sheldrick, 2008)'
_diffrn_ambient_temperature 100.0
_diffrn_measured_fraction_theta_full 0.990
_diffrn_measured_fraction_theta_max 0.990
_diffrn_measurement_device_type 'Bruker APEX-II CCD'
_diffrn_measurement_method '\f and \w scans'
_diffrn_radiation_type CuK\a
_diffrn_radiation_wavelength 1.54178
_diffrn_reflns_av_R_equivalents 0.1243
_diffrn_reflns_av_unetI/netI 0.0546
_diffrn_reflns_laue_measured_fraction_full 0.990
_diffrn_reflns_laue_measured_fraction_max 0.990
_diffrn_reflns_limit_h_max 29
_diffrn_reflns_limit_h_min -29
_diffrn_reflns_limit_k_max 29
_diffrn_reflns_limit_k_min -29
_diffrn_reflns_limit_l_max 20
_diffrn_reflns_limit_l_min -21
_diffrn_reflns_number 147932
_diffrn_reflns_point_group_measured_fraction_full 0.989
_diffrn_reflns_point_group_measured_fraction_max 0.990
_diffrn_reflns_theta_full 67.679
_diffrn_reflns_theta_max 72.574
_diffrn_reflns_theta_min 3.333
_diffrn_standards_number 0
_exptl_absorpt_coefficient_mu 10.158
_exptl_absorpt_correction_T_max 0.7405
_exptl_absorpt_correction_T_min 0.5580
_exptl_absorpt_correction_type multi-scan
_exptl_absorpt_process_details
;
SADABS-2012/1 (Bruker,2012) was used for absorption correction.
wR2(int) was 0.1432 before and 0.1008 after correction.
The Ratio of minimum to maximum transmission is 0.7535.
The \l/2 correction factor is 0.0015.
;
_exptl_crystal_colour 'metallic reddish violet'
_exptl_crystal_colour_lustre metallic
_exptl_crystal_colour_modifier reddish
_exptl_crystal_colour_primary violet
_exptl_crystal_density_diffrn 1.355
_exptl_crystal_description block
_exptl_crystal_F_000 3514
_exptl_crystal_size_max 0.2
_exptl_crystal_size_mid 0.1
_exptl_crystal_size_min 0.1
_refine_diff_density_max 1.375
_refine_diff_density_min -0.608
_refine_diff_density_rms 0.129
_refine_ls_abs_structure_details
;
 Flack x determined using 3646 quotients [(I+)-(I-)]/[(I+)+(I-)]
 (Parsons, Flack and Wagner, Acta Cryst. B69 (2013) 249-259).
;
_refine_ls_abs_structure_Flack 0.013(3)
_refine_ls_extinction_method none
_refine_ls_goodness_of_fit_ref 1.095
_refine_ls_hydrogen_treatment constr
_refine_ls_matrix_type full
_refine_ls_number_parameters 663
_refine_ls_number_reflns 11216
_refine_ls_number_restraints 297
_refine_ls_restrained_S_all 1.099
_refine_ls_R_factor_all 0.0830
_refine_ls_R_factor_gt 0.0729
_refine_ls_shift/su_max 0.000
_refine_ls_shift/su_mean 0.000
_refine_ls_structure_factor_coef Fsqd
_refine_ls_weighting_details 'w=1/[\s^2^(Fo^2^)+(0.1512P)^2^+2.2425P] where P=(Fo^2^+2Fc^2^)/3'
_refine_ls_weighting_scheme calc
_refine_ls_wR_factor_gt 0.2014
_refine_ls_wR_factor_ref 0.2107
_reflns_Friedel_coverage 0.860
_reflns_friedel_fraction_full 0.989
_reflns_friedel_fraction_max 0.989
_reflns_number_gt 9450
_reflns_number_total 11216
_reflns_threshold_expression 'I > 2\s(I)'
_cod_data_source_file c5dt01895a2.cif
_cod_data_source_block alpha-helix
_cod_depositor_comments 'Adding full bibliography for 7035806--7035807.cif.'
_cod_database_code 7035807
_audit_block_doi 10.5517/cc14n6xx
_shelx_space_group_comment
;
The symmetry employed for this shelxl refinement is uniquely defined
by the following loop, which should always be used as a source of
symmetry information in preference to the above space-group names.
They are only intended as comments.
;
_olex2_refinement_description
;
1. Fixed Uiso
 At 1.2 times of:
  All C(H) groups
 At 1.5 times of:
  All C(H,H,H) groups, All O(H,H) groups
2. Restrained distances
 O20-H20B
 0.84 with sigma of 0.02
 O20-H20A
 0.84 with sigma of 0.02
 O20A-H20D
 0.84 with sigma of 0.02
 O20A-H20C
 0.84 with sigma of 0.02
3. Rigid bond restraints
 All non-hydrogen atoms
 with sigma for 1-2 distances of 0.01 and sigma for 1-3 distances of 0.001
4. Uiso/Uaniso restraints and constraints
Uanis(C33) \\sim Ueq, Uanis(C32) \\sim Ueq: with sigma of 0.01 and sigma for
terminal atoms of 0.001
Uanis(O22) \\sim Ueq: with sigma of 0.01 and sigma for terminal atoms of 0.001
Uanis(O19) \\sim Ueq: with sigma of 0.01 and sigma for terminal atoms of 0.001
Uanis(C40) \\sim Ueq: with sigma of 0.05 and sigma for terminal atoms of 0.01
Uanis(C39) \\sim Ueq: with sigma of 0.05 and sigma for terminal atoms of 0.001
5. Others
 Sof(Co5)=0.5*FVAR(2)
 Sof(O22)=FVAR(1)
 Sof(O23)=Sof(N5)=Sof(C38)=Sof(H38)=Sof(C39)=Sof(H39A)=Sof(H39B)=Sof(H39C)=
 Sof(C40)=Sof(H40A)=Sof(H40B)=Sof(H40C)=FVAR(2)
 Sof(O20A)=Sof(H20C)=Sof(H20D)=1-FVAR(3)
 Sof(O20)=Sof(H20A)=Sof(H20B)=FVAR(3)
6.a Riding coordinates:
 O20(H20A,H20B), O20A(H20C,H20D)
6.b Rotating group:
 O19(H19A,H19B)
6.c Aromatic/amide H refined with riding coordinates:
 C2(H2), C3(H3), C4(H4), C9(H9), C10(H10), C11(H11), C16(H16), C17(H17),
 C18(H18), C23(H23), C25(H25), C26(H26), C27(H27), C31(H31), C32(H32), C33(H33),
  C35(H35), C38(H38)
6.d Idealised Me refined as rotating group:
 C36(H36A,H36B,H36C), C37(H37A,H37B,H37C), C39(H39A,H39B,H39C), C40(H40A,H40B,
 H40C)
;
_smtbx_masks_special_details
;A satisfactory disorder model for
the solvent was not found, and therefore the Olex2 Solvent Mask routine
was used to mask out disordered density. The masked electron density of
436.9 e- per unit cell could be interpreted as 8 DMF (329 e-).'  
;
_shelx_shelxl_version_number 2014/7
_olex2_submission_special_instructions 'No special instructions were received'

loop_
_space_group_symop_operation_xyz
'x, y, z'
'-y, x-y, z+1/3'
'-x+y, -x, z+2/3'
'x-y, -y, -z+2/3'
'-x, -x+y, -z+1/3'
'y, x, -z'

loop_
_atom_site_label
_atom_site_type_symbol
_atom_site_fract_x
_atom_site_fract_y
_atom_site_fract_z
_atom_site_U_iso_or_equiv
_atom_site_adp_type
_atom_site_occupancy
_atom_site_site_symmetry_order
_atom_site_calc_flag
_atom_site_refinement_flags_posn
_atom_site_refinement_flags_adp
_atom_site_refinement_flags_occupancy
_atom_site_disorder_assembly
_atom_site_disorder_group
Co1 Co 0.58717(6) 0.73142(6) 0.11098(8) 0.0209(3) Uani 1 1 d . U . . .
Co2 Co 0.44569(6) 0.61545(6) 0.20103(8) 0.0205(3) Uani 1 1 d . U . . .
Co3 Co 0.69003(7) 0.82862(8) 0.25836(9) 0.0342(4) Uani 1 1 d . U . . .
Co4 Co 0.54723(7) 0.82730(6) -0.00274(8) 0.0249(3) Uani 1 1 d . U . . .
Co5 Co 0.84454(18) 1.0000 0.3333 0.0442(15) Uani 0.513(10) 2 d S TU P . .
O1 O 0.4862(3) 0.6993(3) 0.1156(4) 0.0270(8) Uani 1 1 d . U . . .
O2 O 0.4643(3) 0.7710(3) 0.0611(4) 0.0309(10) Uani 1 1 d . U . . .
O3 O 0.3700(3) 0.5507(3) 0.2740(4) 0.0271(9) Uani 1 1 d . U . . .
O4 O 0.2751(3) 0.5274(3) 0.3243(4) 0.0358(14) Uani 1 1 d . U . . .
O5 O 0.5919(3) 0.7449(3) 0.2347(4) 0.0322(9) Uani 1 1 d . U . . .
O6 O 0.4918(3) 0.6883(3) 0.2861(4) 0.0296(9) Uani 1 1 d . U . . .
O7 O 0.7544(4) 0.9106(4) 0.3323(4) 0.0484(13) Uani 1 1 d . U . . .
O8 O 0.7599(6) 0.9565(8) 0.4467(7) 0.120(7) Uani 1 1 d . U . . .
O9 O 0.6054(3) 0.8266(3) 0.0989(4) 0.0283(9) Uani 1 1 d . U . . .
O10 O 0.6587(4) 0.8859(3) 0.2034(4) 0.0380(11) Uani 1 1 d . U . . .
O11 O 0.4991(4) 0.8675(3) -0.0634(4) 0.0343(12) Uani 1 1 d . U . . .
O12 O 0.4875(5) 0.9550(4) -0.0709(4) 0.0458(18) Uani 1 1 d . U . . .
O13 O 0.5598(3) 0.6356(3) 0.1188(4) 0.0263(9) Uani 1 1 d . U . . .
O14 O 0.5092(3) 0.5856(3) 0.2256(4) 0.0283(9) Uani 1 1 d . U . . .
O15 O 0.5912(3) 0.7238(3) -0.0065(3) 0.0288(10) Uani 1 1 d . U . . .
O16 O 0.5269(3) 0.7517(3) -0.0703(4) 0.0369(13) Uani 1 1 d . U . . .
O17 O 0.6824(3) 0.7556(3) 0.1143(4) 0.0331(10) Uani 1 1 d . U . . .
O18 O 0.7528(4) 0.8464(5) 0.1722(5) 0.0561(14) Uani 1 1 d . U . . .
O19 O 0.7194(5) 0.7712(5) 0.3125(6) 0.0605(15) Uani 1 1 d . U . A 1
H19A H 0.7468 0.7802 0.3470 0.091 Uiso 1 1 d GR . . A 1
H19B H 0.7041 0.7319 0.3055 0.091 Uiso 1 1 d GR . . A 1
O20 O 0.6237(14) 0.8792(11) -0.0825(16) 0.043(2) Uani 0.47(5) 1 d D U . B 1
H20A H 0.6582 0.9138 -0.0775 0.065 Uiso 0.47(5) 1 d DR . . B 1
H20B H 0.6262 0.8725 -0.1292 0.065 Uiso 0.47(5) 1 d DR . . B 1
O20A O 0.6421(12) 0.8869(8) -0.0573(17) 0.039(2) Uani 0.53(5) 1 d D U . B 2
H20C H 0.6760 0.8858 -0.0508 0.059 Uiso 0.53(5) 1 d DR . . B 2
H20D H 0.6509 0.9140 -0.0921 0.059 Uiso 0.53(5) 1 d DR . . B 2
O21 O 0.4078(3) 0.5484(3) 0.1075(4) 0.0274(10) Uani 1 1 d . U . . .
O22 O 0.9003(8) 0.9917(8) 0.4118(9) 0.047(2) Uani 0.513(10) 1 d . U . . .
N1 N 0.3768(3) 0.6423(3) 0.1893(4) 0.0254(10) Uani 1 1 d . U . . .
N2 N 0.6359(4) 0.8195(4) 0.3547(4) 0.0347(11) Uani 1 1 d . U . . .
N3 N 0.5731(4) 0.9109(3) 0.0568(4) 0.0278(10) Uani 1 1 d . U . . .
N4 N 0.3920(5) 0.5205(4) -0.0200(5) 0.0415(19) Uani 1 1 d . U . . .
C1 C 0.3859(4) 0.6902(4) 0.1410(6) 0.0292(16) Uani 1 1 d . U . . .
C2 C 0.3382(5) 0.7060(5) 0.1307(7) 0.037(2) Uani 1 1 d . U . . .
H2 H 0.3426 0.7366 0.0926 0.045 Uiso 1 1 calc R . . . .
C3 C 0.2839(5) 0.6763(6) 0.1771(8) 0.049(3) Uani 1 1 d . U . . .
H3 H 0.2520 0.6889 0.1738 0.059 Uiso 1 1 calc R . . . .
C4 C 0.2757(5) 0.6280(5) 0.2286(7) 0.038(2) Uani 1 1 d . U . . .
H4 H 0.2383 0.6069 0.2603 0.046 Uiso 1 1 calc R . . . .
C5 C 0.3236(4) 0.6118(4) 0.2323(5) 0.0268(14) Uani 1 1 d . U . . .
C6 C 0.4510(4) 0.7236(4) 0.1014(5) 0.0235(13) Uani 1 1 d . U . . .
C7 C 0.3224(4) 0.5586(4) 0.2838(5) 0.0261(14) Uani 1 1 d . U . . .
C8 C 0.5740(5) 0.7737(5) 0.3583(5) 0.0303(15) Uani 1 1 d . U . . .
C9 C 0.5377(6) 0.7658(5) 0.4242(6) 0.041(2) Uani 1 1 d . U . . .
H9 H 0.4938 0.7325 0.4271 0.049 Uiso 1 1 calc R . . . .
C10 C 0.5667(6) 0.8072(6) 0.4855(7) 0.050(3) Uani 1 1 d . U . . .
H10 H 0.5427 0.8025 0.5312 0.060 Uiso 1 1 calc R . . . .
C11 C 0.6286(5) 0.8541(5) 0.4810(6) 0.039(2) Uani 1 1 d . U . . .
H11 H 0.6485 0.8824 0.5236 0.046 Uiso 1 1 calc R . . . .
C12 C 0.6638(5) 0.8613(5) 0.4133(6) 0.0348(16) Uani 1 1 d . U . . .
C13 C 0.5491(4) 0.7310(4) 0.2865(5) 0.0238(12) Uani 1 1 d . U . . .
C14 C 0.7320(6) 0.9141(6) 0.3971(7) 0.056(3) Uani 1 1 d . U . . .
C15 C 0.6129(4) 0.9281(4) 0.1164(6) 0.0305(14) Uani 1 1 d . U . . .
C16 C 0.6343(5) 0.9866(4) 0.1534(6) 0.0354(18) Uani 1 1 d . U . . .
H16 H 0.6611 0.9977 0.1979 0.042 Uiso 1 1 calc R . . . .
C17 C 0.6156(5) 1.0288(4) 0.1237(6) 0.0341(18) Uani 1 1 d . U . . .
H17 H 0.6313 1.0701 0.1465 0.041 Uiso 1 1 calc R . . . .
C18 C 0.5729(5) 1.0101(4) 0.0593(6) 0.0366(18) Uani 1 1 d . U . . .
H18 H 0.5581 1.0374 0.0391 0.044 Uiso 1 1 calc R . . . .
C19 C 0.5541(5) 0.9503(4) 0.0277(5) 0.0313(15) Uani 1 1 d . U . . .
C20 C 0.6271(4) 0.8764(4) 0.1418(5) 0.0274(13) Uani 1 1 d . U . . .
C21 C 0.5086(5) 0.9228(4) -0.0412(5) 0.0271(14) Uani 1 1 d . U . . .
C22 C 0.5972(4) 0.5721(4) 0.1853(5) 0.0249(14) Uani 1 1 d . U . . .
C23 C 0.6388(4) 0.5798(5) 0.1224(5) 0.0275(16) Uani 1 1 d . U . . .
H23 H 0.6388 0.6015 0.0764 0.033 Uiso 1 1 calc R . . . .
C24 C 0.6803(4) 0.5540(4) 0.1306(5) 0.0242(15) Uani 1 1 d . U . . .
C25 C 0.6803(4) 0.5255(5) 0.1998(5) 0.0281(16) Uani 1 1 d . U . . .
H25 H 0.7096 0.5100 0.2065 0.034 Uiso 1 1 calc R . . . .
C26 C 0.6395(5) 0.5186(5) 0.2593(6) 0.0351(19) Uani 1 1 d . U . . .
H26 H 0.6397 0.4972 0.3056 0.042 Uiso 1 1 calc R . . . .
C27 C 0.5982(4) 0.5428(4) 0.2519(5) 0.0277(16) Uani 1 1 d . U . . .
H27 H 0.5704 0.5389 0.2935 0.033 Uiso 1 1 calc R . . . .
C28 C 0.5525(4) 0.6001(4) 0.1736(5) 0.0239(14) Uani 1 1 d . U . . .
C29 C 0.7214(4) 0.5576(5) 0.0631(6) 0.0318(18) Uani 1 1 d . U . . .
C30 C 0.7860(6) 0.8164(11) 0.0597(10) 0.099(7) Uani 1 1 d . U . . .
C31 C 0.7731(10) 0.7731(10) 0.0000 0.065(5) Uani 1 2 d S TU P . .
H31 H 0.7334 0.7334 0.0000 0.077 Uiso 1 2 calc RS T P . .
C32 C 0.8910(9) 0.8910(9) 0.0000 0.081(6) Uani 1 2 d S TU P . .
H32 H 0.9307 0.9307 0.0000 0.098 Uiso 1 2 calc RS T P . .
C33 C 0.8430(9) 0.8789(10) 0.0570(12) 0.099(6) Uani 1 1 d . U . . .
H33 H 0.8487 0.9117 0.0925 0.119 Uiso 1 1 calc R . . . .
C34 C 0.7349(5) 0.8065(7) 0.1195(7) 0.051(3) Uani 1 1 d . U . . .
C35 C 0.4145(7) 0.5642(5) 0.0365(6) 0.051(3) Uani 1 1 d . U . . .
H35 H 0.4364 0.6087 0.0232 0.061 Uiso 1 1 calc R . . . .
C36 C 0.3593(8) 0.4527(6) -0.0064(8) 0.058(3) Uani 1 1 d . U . . .
H36A H 0.3656 0.4444 0.0477 0.087 Uiso 1 1 calc GR . . . .
H36B H 0.3766 0.4325 -0.0408 0.087 Uiso 1 1 calc GR . . . .
H36C H 0.3130 0.4344 -0.0165 0.087 Uiso 1 1 calc GR . . . .
C37 C 0.3974(12) 0.5406(9) -0.1020(8) 0.107(9) Uani 1 1 d . U . . .
H37A H 0.3557 0.5341 -0.1198 0.161 Uiso 1 1 calc GR . . . .
H37B H 0.4099 0.5146 -0.1336 0.161 Uiso 1 1 calc GR . . . .
H37C H 0.4302 0.5863 -0.1067 0.161 Uiso 1 1 calc GR . . . .
O23 O 0.6171(15) 0.6734(15) 0.434(2) 0.171(15) Uani 0.71(2) 1 d . U . . .
N5 N 0.5259(13) 0.6273(12) 0.4574(13) 0.089(6) Uani 0.71(2) 1 d . U . . .
C38 C 0.5700(12) 0.6329(14) 0.4249(17) 0.086(8) Uani 0.71(2) 1 d . U . C .
H38 H 0.5645 0.6006 0.3888 0.103 Uiso 0.71(2) 1 calc R . . . .
C39 C 0.4548(10) 0.5810(10) 0.4301(13) 0.063(4) Uani 0.71(2) 1 d . U . C 2
H39A H 0.4521 0.5845 0.3739 0.095 Uiso 0.71(2) 1 calc GR . . C 2
H39B H 0.4258 0.5932 0.4557 0.095 Uiso 0.71(2) 1 calc GR . . C 2
H39C H 0.4420 0.5364 0.4438 0.095 Uiso 0.71(2) 1 calc GR . . C 2
C40 C 0.5279(14) 0.6479(13) 0.5301(15) 0.083(6) Uani 0.71(2) 1 d . U . C .
H40A H 0.5098 0.6109 0.5655 0.125 Uiso 0.71(2) 1 calc GR . . . .
H40B H 0.5026 0.6698 0.5335 0.125 Uiso 0.71(2) 1 calc GR . . . .
H40C H 0.5728 0.6781 0.5445 0.125 Uiso 0.71(2) 1 calc GR . . . .

loop_
_atom_site_aniso_label
_atom_site_aniso_U_11
_atom_site_aniso_U_22
_atom_site_aniso_U_33
_atom_site_aniso_U_23
_atom_site_aniso_U_13
_atom_site_aniso_U_12
Co1 0.0212(6) 0.0211(6) 0.0229(6) -0.0003(5) 0.0028(5) 0.0124(5)
Co2 0.0198(6) 0.0205(6) 0.0242(6) 0.0012(5) 0.0021(5) 0.0123(5)
Co3 0.0272(7) 0.0473(9) 0.0302(8) -0.0073(6) -0.0006(6) 0.0203(6)
Co4 0.0351(7) 0.0208(6) 0.0233(7) -0.0017(5) 0.0030(5) 0.0174(6)
Co5 0.0231(17) 0.0275(18) 0.083(4) 0.0073(18) 0.0037(9) 0.0138(9)
O1 0.0275(16) 0.0256(18) 0.034(2) 0.0028(16) 0.0077(13) 0.0178(14)
O2 0.031(2) 0.023(2) 0.039(3) 0.0068(18) 0.0043(19) 0.0139(17)
O3 0.0240(19) 0.031(2) 0.029(2) 0.0053(17) 0.0019(18) 0.0163(16)
O4 0.031(3) 0.036(3) 0.043(4) 0.009(2) 0.013(2) 0.019(3)
O5 0.0436(18) 0.0285(19) 0.0210(16) -0.0013(13) 0.0069(12) 0.0153(18)
O6 0.032(2) 0.026(2) 0.034(2) -0.0008(17) -0.0001(16) 0.0173(17)
O7 0.042(2) 0.054(2) 0.031(3) -0.006(2) 0.0010(17) 0.010(2)
O8 0.063(6) 0.131(11) 0.073(7) -0.065(7) 0.016(6) -0.021(5)
O9 0.032(2) 0.0260(17) 0.026(2) -0.0024(14) 0.0006(18) 0.0144(15)
O10 0.045(3) 0.029(2) 0.024(2) 0.0012(17) 0.0029(19) 0.005(2)
O11 0.056(4) 0.023(3) 0.027(3) -0.0022(16) -0.006(2) 0.023(3)
O12 0.087(6) 0.034(3) 0.031(4) -0.004(3) -0.006(3) 0.041(4)
O13 0.029(2) 0.0301(18) 0.028(2) -0.0040(14) -0.001(2) 0.0214(16)
O14 0.025(2) 0.030(3) 0.036(3) 0.0009(17) 0.0019(16) 0.018(2)
O15 0.033(3) 0.035(3) 0.0213(17) -0.0048(14) 0.0022(15) 0.020(3)
O16 0.043(4) 0.034(3) 0.042(3) -0.021(2) -0.013(2) 0.026(3)
O17 0.0264(17) 0.043(3) 0.031(3) 0.003(2) 0.0024(15) 0.0190(16)
O18 0.037(3) 0.068(4) 0.043(3) -0.0173(18) 0.007(3) 0.011(2)
O19 0.0580(19) 0.0644(19) 0.065(2) -0.0001(12) -0.0035(12) 0.0353(15)
O20 0.046(6) 0.050(5) 0.019(5) -0.007(6) 0.008(6) 0.012(6)
O20A 0.049(4) 0.032(4) 0.032(5) 0.003(5) 0.019(4) 0.018(3)
O21 0.032(3) 0.0268(19) 0.030(2) -0.0001(18) 0.0012(18) 0.020(2)
O22 0.045(2) 0.048(3) 0.047(3) 0.0003(14) -0.0027(14) 0.0229(15)
N1 0.024(2) 0.021(3) 0.034(3) 0.0017(16) 0.0036(15) 0.013(2)
N2 0.040(2) 0.036(4) 0.019(2) -0.0020(16) -0.0040(19) 0.0124(17)
N3 0.037(3) 0.021(2) 0.025(3) -0.0044(19) 0.0029(19) 0.0141(19)
N4 0.049(5) 0.036(4) 0.028(2) 0.004(3) -0.002(4) 0.013(4)
C1 0.021(3) 0.018(3) 0.051(5) 0.007(3) 0.004(3) 0.012(3)
C2 0.031(3) 0.040(5) 0.052(6) 0.012(4) 0.008(4) 0.026(4)
C3 0.033(4) 0.052(6) 0.081(8) 0.015(5) 0.010(5) 0.035(5)
C4 0.029(4) 0.036(5) 0.052(6) 0.005(3) 0.012(4) 0.018(4)
C5 0.023(3) 0.027(4) 0.035(4) 0.001(2) 0.005(3) 0.016(3)
C6 0.023(2) 0.019(3) 0.031(4) 0.000(2) -0.001(2) 0.013(3)
C7 0.024(3) 0.023(4) 0.025(4) -0.002(2) 0.004(2) 0.007(3)
C8 0.036(3) 0.034(4) 0.026(3) -0.007(3) 0.003(2) 0.020(2)
C9 0.055(4) 0.032(5) 0.026(3) -0.005(3) 0.010(3) 0.015(3)
C10 0.060(6) 0.047(6) 0.038(4) -0.014(4) 0.020(4) 0.023(4)
C11 0.048(4) 0.039(5) 0.024(3) -0.001(3) 0.005(3) 0.018(3)
C12 0.035(3) 0.045(5) 0.027(3) -0.007(3) -0.004(2) 0.022(2)
C13 0.030(2) 0.025(3) 0.0218(19) -0.004(2) -0.001(2) 0.0183(17)
C14 0.044(5) 0.049(6) 0.044(5) -0.016(4) 0.010(3) -0.001(3)
C15 0.028(4) 0.023(3) 0.035(4) -0.008(2) 0.004(3) 0.008(3)
C16 0.036(5) 0.025(3) 0.043(5) -0.015(3) -0.002(3) 0.013(4)
C17 0.031(4) 0.022(3) 0.043(5) -0.005(3) 0.003(3) 0.008(3)
C18 0.054(6) 0.023(3) 0.034(5) -0.007(3) 0.004(3) 0.021(4)
C19 0.048(5) 0.023(3) 0.027(4) -0.004(2) 0.008(3) 0.021(3)
C20 0.023(4) 0.021(2) 0.033(3) -0.006(2) 0.000(2) 0.007(3)
C21 0.042(5) 0.019(3) 0.024(4) 0.001(3) 0.007(2) 0.018(3)
C22 0.021(3) 0.028(4) 0.029(4) 0.000(3) 0.000(3) 0.015(3)
C23 0.025(4) 0.040(5) 0.026(3) 0.005(3) 0.002(3) 0.023(3)
C24 0.019(3) 0.028(4) 0.029(4) 0.003(3) 0.000(3) 0.013(3)
C25 0.024(4) 0.038(4) 0.033(4) 0.000(3) -0.002(3) 0.024(4)
C26 0.039(5) 0.043(5) 0.033(4) 0.013(4) 0.007(4) 0.028(4)
C27 0.036(4) 0.029(4) 0.028(4) 0.002(3) 0.009(3) 0.024(4)
C28 0.019(3) 0.021(3) 0.033(4) 0.002(3) 0.005(3) 0.011(3)
C29 0.018(4) 0.039(5) 0.041(4) 0.007(4) 0.008(3) 0.016(3)
C30 0.028(5) 0.139(14) 0.082(10) -0.059(10) 0.020(5) 0.005(6)
C31 0.075(6) 0.075(6) 0.049(9) -0.015(4) 0.015(4) 0.042(7)
C32 0.065(5) 0.065(5) 0.072(10) -0.029(5) 0.029(5) 0.002(5)
C33 0.065(7) 0.090(9) 0.097(10) -0.029(7) 0.039(7) 0.005(5)
C34 0.0240(16) 0.084(8) 0.036(4) -0.027(5) -0.006(3) 0.020(4)
C35 0.084(8) 0.031(4) 0.029(3) -0.002(3) -0.034(5) 0.021(5)
C36 0.090(10) 0.035(4) 0.054(7) -0.011(4) -0.019(6) 0.035(6)
C37 0.148(17) 0.068(9) 0.026(3) -0.002(5) -0.013(9) -0.006(11)
O23 0.110(11) 0.14(2) 0.22(4) 0.05(2) -0.031(16) 0.035(14)
N5 0.119(11) 0.101(15) 0.078(12) -0.025(11) -0.023(10) 0.079(12)
C38 0.065(5) 0.105(17) 0.118(15) -0.067(15) -0.051(9) 0.066(10)
C39 0.064(5) 0.063(5) 0.063(5) 0.0004(14) 0.0000(14) 0.032(2)
C40 0.095(12) 0.083(11) 0.074(9) -0.008(8) -0.022(7) 0.047(8)

loop_
_atom_type_symbol
_atom_type_description
_atom_type_scat_dispersion_real
_atom_type_scat_dispersion_imag
_atom_type_scat_source
C C 0.0181 0.0091 'International Tables Vol C Tables 4.2.6.8 and 6.1.1.4'
H H 0.0000 0.0000 'International Tables Vol C Tables 4.2.6.8 and 6.1.1.4'
Co Co -2.3653 3.6143 'International Tables Vol C Tables 4.2.6.8 and 6.1.1.4'
N N 0.0311 0.0180 'International Tables Vol C Tables 4.2.6.8 and 6.1.1.4'
O O 0.0492 0.0322 'International Tables Vol C Tables 4.2.6.8 and 6.1.1.4'

loop_
_geom_angle_atom_site_label_1
_geom_angle_atom_site_label_2
_geom_angle_atom_site_label_3
_geom_angle
_geom_angle_site_symmetry_1
_geom_angle_site_symmetry_3
O1 Co1 O5 89.0(3) . .
O9 Co1 O1 88.8(2) . .
O9 Co1 O5 88.3(2) . .
O13 Co1 O1 85.7(2) . .
O13 Co1 O5 93.8(2) . .
O13 Co1 O9 174.0(3) . .
O13 Co1 O17 90.1(3) . .
O15 Co1 O1 95.7(2) . .
O15 Co1 O5 175.0(3) . .
O15 Co1 O9 90.2(3) . .
O15 Co1 O13 88.2(3) . .
O15 Co1 O17 87.6(3) . .
O17 Co1 O1 174.5(3) . .
O17 Co1 O5 87.8(3) . .
O17 Co1 O9 95.6(3) . .
O3 Co2 O1 149.7(2) . .
O3 Co2 O6 95.3(3) . .
O3 Co2 O21 90.8(2) . .
O6 Co2 O1 84.7(2) . .
O6 Co2 O21 173.9(3) . .
O14 Co2 O1 112.5(2) . .
O14 Co2 O3 97.8(2) . .
O14 Co2 O6 88.4(3) . .
O14 Co2 O21 90.3(2) . .
O14 Co2 N1 173.1(3) . .
O21 Co2 O1 90.3(2) . .
N1 Co2 O1 73.5(2) . .
N1 Co2 O3 76.2(3) . .
N1 Co2 O6 88.9(3) . .
N1 Co2 O21 93.1(3) . .
O7 Co3 O5 149.3(3) . .
O10 Co3 O5 86.8(3) . .
O10 Co3 O7 90.0(3) . .
O18 Co3 O5 113.2(3) . .
O18 Co3 O7 97.3(3) . .
O18 Co3 O10 90.0(4) . .
O18 Co3 O19 90.6(4) . .
O18 Co3 N2 172.5(3) . .
O19 Co3 O5 92.4(3) . .
O19 Co3 O7 90.6(4) . .
O19 Co3 O10 179.1(4) . .
N2 Co3 O5 74.2(3) . .
N2 Co3 O7 75.4(3) . .
N2 Co3 O10 91.4(3) . .
N2 Co3 O19 88.2(4) . .
O2 Co4 O9 88.5(3) . .
O2 Co4 O11 89.9(3) . .
O2 Co4 O20 171.8(10) . .
O2 Co4 O20A 172.6(10) . .
O11 Co4 O9 150.8(2) . .
O11 Co4 O20 85.3(9) . .
O11 Co4 O20A 96.5(8) . .
O16 Co4 O2 90.1(3) . .
O16 Co4 O9 108.7(3) . .
O16 Co4 O11 100.4(3) . .
O16 Co4 O20 84.2(7) . .
O16 Co4 O20A 92.4(6) . .
O16 Co4 N3 174.0(3) . .
O20 Co4 O9 98.9(10) . .
O20A Co4 O9 84.1(10) . .
N3 Co4 O2 95.2(3) . .
N3 Co4 O9 74.3(3) . .
N3 Co4 O11 76.8(3) . .
N3 Co4 O20 90.2(7) . .
N3 Co4 O20A 82.7(6) . .
O7 Co5 O7 119.1(6) . 4_675
O22 Co5 O7 107.3(5) 4_675 4_675
O22 Co5 O7 107.3(5) . .
O22 Co5 O7 115.9(5) 4_675 .
O22 Co5 O7 115.9(5) . 4_675
O22 Co5 O22 87.3(10) 4_675 .
Co1 O1 Co2 104.3(3) . .
C6 O1 Co1 136.0(5) . .
C6 O1 Co2 116.3(5) . .
C6 O2 Co4 128.5(6) . .
C7 O3 Co2 118.6(6) . .
Co1 O5 Co3 105.6(3) . .
C13 O5 Co1 133.0(6) . .
C13 O5 Co3 116.9(5) . .
C13 O6 Co2 126.2(6) . .
Co5 O7 Co3 143.1(4) . .
C14 O7 Co3 116.3(7) . .
C14 O7 Co5 100.1(7) . .
Co1 O9 Co4 107.0(3) . .
C20 O9 Co1 136.2(6) . .
C20 O9 Co4 114.4(6) . .
C20 O10 Co3 130.2(6) . .
C21 O11 Co4 117.8(6) . .
C28 O13 Co1 132.9(6) . .
C28 O14 Co2 113.9(5) . .
C29 O15 Co1 136.3(6) 6 .
C29 O16 Co4 120.7(6) 6 .
C34 O17 Co1 135.7(8) . .
C34 O18 Co3 116.9(8) . .
Co3 O19 H19A 130.1 . .
Co3 O19 H19B 126.0 . .
H19A O19 H19B 103.9 . .
Co4 O20 H20A 130.5 . .
Co4 O20 H20B 129.8 . .
H20A O20 H20B 99.4 . .
Co4 O20A H20C 129.0 . .
Co4 O20A H20D 126.2 . .
H20C O20A H20D 104.6 . .
C35 O21 Co2 124.4(6) . .
C1 N1 Co2 120.9(6) . .
C5 N1 Co2 118.1(6) . .
C5 N1 C1 121.0(7) . .
C8 N2 Co3 120.6(6) . .
C8 N2 C12 120.7(8) . .
C12 N2 Co3 118.6(7) . .
C15 N3 Co4 120.9(6) . .
C15 N3 C19 121.5(8) . .
C19 N3 Co4 117.2(6) . .
C35 N4 C36 123.3(9) . .
C35 N4 C37 120.7(10) . .
C36 N4 C37 115.9(11) . .
N1 C1 C2 120.6(8) . .
N1 C1 C6 114.6(7) . .
C2 C1 C6 124.8(8) . .
C1 C2 H2 120.8 . .
C1 C2 C3 118.4(9) . .
C3 C2 H2 120.8 . .
C2 C3 H3 119.9 . .
C2 C3 C4 120.2(9) . .
C4 C3 H3 119.9 . .
C3 C4 H4 121.0 . .
C5 C4 C3 118.1(9) . .
C5 C4 H4 121.0 . .
N1 C5 C4 121.3(8) . .
N1 C5 C7 113.0(7) . .
C4 C5 C7 125.7(8) . .
O1 C6 C1 114.6(7) . .
O2 C6 O1 127.7(8) . .
O2 C6 C1 117.7(7) . .
O3 C7 C5 113.8(7) . .
O4 C7 O3 128.3(9) . .
O4 C7 C5 117.7(8) . .
N2 C8 C9 120.9(9) . .
N2 C8 C13 114.4(8) . .
C9 C8 C13 124.6(9) . .
C8 C9 H9 120.8 . .
C10 C9 C8 118.5(10) . .
C10 C9 H9 120.8 . .
C9 C10 H10 119.7 . .
C11 C10 C9 120.5(10) . .
C11 C10 H10 119.7 . .
C10 C11 H11 120.2 . .
C10 C11 C12 119.7(10) . .
C12 C11 H11 120.2 . .
N2 C12 C11 119.6(10) . .
N2 C12 C14 114.2(9) . .
C11 C12 C14 126.1(9) . .
O5 C13 C8 113.8(8) . .
O6 C13 O5 128.8(8) . .
O6 C13 C8 117.4(8) . .
O7 C14 C12 115.3(9) . .
O8 C14 O7 126.5(11) . .
O8 C14 C12 118.2(11) . .
N3 C15 C16 121.3(9) . .
N3 C15 C20 113.3(7) . .
C16 C15 C20 125.2(9) . .
C15 C16 H16 120.9 . .
C15 C16 C17 118.3(10) . .
C17 C16 H16 120.9 . .
C16 C17 H17 120.0 . .
C16 C17 C18 120.1(8) . .
C18 C17 H17 120.0 . .
C17 C18 H18 121.7 . .
C19 C18 C17 116.5(9) . .
C19 C18 H18 121.7 . .
N3 C19 C18 122.2(9) . .
N3 C19 C21 114.5(7) . .
C18 C19 C21 123.3(9) . .
O9 C20 C15 116.5(8) . .
O10 C20 O9 126.1(8) . .
O10 C20 C15 117.4(8) . .
O11 C21 C19 113.4(8) . .
O12 C21 O11 127.4(9) . .
O12 C21 C19 119.2(8) . .
C23 C22 C28 116.1(7) . .
C27 C22 C23 121.5(8) . .
C27 C22 C28 122.4(8) . .
C22 C23 H23 121.1 . .
C24 C23 C22 117.8(8) . .
C24 C23 H23 121.1 . .
C23 C24 C29 118.8(8) . .
C25 C24 C23 118.5(8) . .
C25 C24 C29 122.7(7) . .
C24 C25 H25 118.8 . .
C26 C25 C24 122.4(8) . .
C26 C25 H25 118.8 . .
C25 C26 H26 120.1 . .
C25 C26 C27 119.8(8) . .
C27 C26 H26 120.1 . .
C22 C27 C26 119.9(8) . .
C22 C27 H27 120.1 . .
C26 C27 H27 120.1 . .
O13 C28 O14 123.2(7) . .
O13 C28 C22 121.0(7) . .
O14 C28 C22 115.8(7) . .
O15 C29 O16 126.4(8) 6 6
O15 C29 C24 117.5(8) 6 .
O16 C29 C24 116.0(8) 6 .
C31 C30 C33 119.7(15) . .
C31 C30 C34 121.8(14) . .
C33 C30 C34 117.1(14) . .
C30 C31 C30 122(2) 6 .
C30 C31 H31 119.1 6 .
C30 C31 H31 119.1 . .
C33 C32 H32 120.2 6 .
C33 C32 H32 120.2 . .
C33 C32 C33 120(2) . 6
C30 C33 H33 120.5 . .
C32 C33 C30 118.9(16) . .
C32 C33 H33 120.5 . .
O17 C34 C30 116.3(10) . .
O18 C34 O17 127.1(10) . .
O18 C34 C30 116.1(11) . .
O21 C35 N4 122.2(9) . .
O21 C35 H35 118.9 . .
N4 C35 H35 118.9 . .
N4 C36 H36A 109.5 . .
N4 C36 H36B 109.5 . .
N4 C36 H36C 109.5 . .
H36A C36 H36B 109.5 . .
H36A C36 H36C 109.5 . .
H36B C36 H36C 109.5 . .
N4 C37 H37A 109.5 . .
N4 C37 H37B 109.5 . .
N4 C37 H37C 109.5 . .
H37A C37 H37B 109.5 . .
H37A C37 H37C 109.5 . .
H37B C37 H37C 109.5 . .
C38 N5 C39 123(2) . .
C38 N5 C40 124(3) . .
C40 N5 C39 112(2) . .
O23 C38 N5 122(3) . .
O23 C38 H38 119.0 . .
N5 C38 H38 119.0 . .
N5 C39 H39A 109.5 . .
N5 C39 H39B 109.5 . .
N5 C39 H39C 109.5 . .
H39A C39 H39B 109.5 . .
H39A C39 H39C 109.5 . .
H39B C39 H39C 109.5 . .
N5 C40 H40A 109.5 . .
N5 C40 H40B 109.5 . .
N5 C40 H40C 109.5 . .
H40A C40 H40B 109.5 . .
H40A C40 H40C 109.5 . .
H40B C40 H40C 109.5 . .

loop_
_geom_bond_atom_site_label_1
_geom_bond_atom_site_label_2
_geom_bond_distance
_geom_bond_site_symmetry_2
Co1 O1 2.138(6) .
Co1 O5 2.154(6) .
Co1 O9 2.102(6) .
Co1 O13 2.049(6) .
Co1 O15 2.043(6) .
Co1 O17 2.050(6) .
Co2 O1 2.278(6) .
Co2 O3 2.111(6) .
Co2 O6 2.118(6) .
Co2 O14 2.020(6) .
Co2 O21 2.131(6) .
Co2 N1 2.055(7) .
Co3 O5 2.232(7) .
Co3 O7 2.197(8) .
Co3 O10 2.088(8) .
Co3 O18 2.002(8) .
Co3 O19 2.052(10) .
Co3 N2 2.051(8) .
Co4 O2 2.071(6) .
Co4 O9 2.244(6) .
Co4 O11 2.109(7) .
Co4 O16 1.997(6) .
Co4 O20 2.124(17) .
Co4 O20A 2.199(16) .
Co4 N3 2.050(7) .
Co5 O7 2.146(8) 4_675
Co5 O7 2.146(8) .
Co5 O22 1.980(16) 4_675
Co5 O22 1.980(16) .
O1 C6 1.261(10) .
O2 C6 1.228(10) .
O3 C7 1.256(11) .
O4 C7 1.216(11) .
O5 C13 1.274(11) .
O6 C13 1.233(11) .
O7 C14 1.261(14) .
O8 C14 1.236(16) .
O9 C20 1.271(11) .
O10 C20 1.256(12) .
O11 C21 1.284(10) .
O12 C21 1.223(12) .
O13 C28 1.223(11) .
O14 C28 1.279(10) .
O15 C29 1.248(12) 6
O16 C29 1.267(11) 6
O17 C34 1.240(14) .
O18 C34 1.230(14) .
O19 H19A 0.8309 .
O19 H19B 0.8305 .
O20 H20A 0.8299 .
O20 H20B 0.8300 .
O20A H20C 0.8302 .
O20A H20D 0.8299 .
O21 C35 1.270(13) .
N1 C1 1.344(11) .
N1 C5 1.332(11) .
N2 C8 1.331(13) .
N2 C12 1.343(12) .
N3 C15 1.320(13) .
N3 C19 1.331(12) .
N4 C35 1.330(14) .
N4 C36 1.425(14) .
N4 C37 1.479(16) .
C1 C2 1.381(12) .
C1 C6 1.512(12) .
C2 H2 0.9500 .
C2 C3 1.382(15) .
C3 H3 0.9500 .
C3 C4 1.391(16) .
C4 H4 0.9500 .
C4 C5 1.381(13) .
C5 C7 1.541(12) .
C8 C9 1.385(13) .
C8 C13 1.524(12) .
C9 H9 0.9500 .
C9 C10 1.376(15) .
C10 H10 0.9500 .
C10 C11 1.339(17) .
C11 H11 0.9500 .
C11 C12 1.400(14) .
C12 C14 1.507(15) .
C15 C16 1.381(12) .
C15 C20 1.504(13) .
C16 H16 0.9500 .
C16 C17 1.388(15) .
C17 H17 0.9500 .
C17 C18 1.422(15) .
C18 H18 0.9500 .
C18 C19 1.379(12) .
C19 C21 1.521(14) .
C22 C23 1.422(12) .
C22 C27 1.352(12) .
C22 C28 1.532(11) .
C23 H23 0.9500 .
C23 C24 1.411(11) .
C24 C25 1.375(13) .
C24 C29 1.501(12) .
C25 H25 0.9500 .
C25 C26 1.367(13) .
C26 H26 0.9500 .
C26 C27 1.380(12) .
C27 H27 0.9500 .
C29 O15 1.248(12) 6
C29 O16 1.267(11) 6
C30 C31 1.383(19) .
C30 C33 1.43(2) .
C30 C34 1.523(16) .
C31 C30 1.383(19) 6
C31 H31 0.9500 .
C32 H32 0.9500 .
C32 C33 1.427(18) .
C32 C33 1.427(18) 6
C33 H33 0.9500 .
C35 H35 0.9500 .
C36 H36A 0.9800 .
C36 H36B 0.9800 .
C36 H36C 0.9800 .
C37 H37A 0.9800 .
C37 H37B 0.9800 .
C37 H37C 0.9800 .
O23 C38 1.07(3) .
N5 C38 1.14(3) .
N5 C39 1.57(3) .
N5 C40 1.34(3) .
C38 H38 0.9500 .
C39 H39A 0.9800 .
C39 H39B 0.9800 .
C39 H39C 0.9800 .
C40 H40A 0.9800 .
C40 H40B 0.9800 .
C40 H40C 0.9800 .

loop_
_geom_torsion_atom_site_label_1
_geom_torsion_atom_site_label_2
_geom_torsion_atom_site_label_3
_geom_torsion_atom_site_label_4
_geom_torsion
_geom_torsion_site_symmetry_1
_geom_torsion_site_symmetry_4
Co1 O1 C6 O2 19.9(15) . .
Co1 O1 C6 C1 -158.4(6) . .
Co1 O5 C13 O6 25.9(14) . .
Co1 O5 C13 C8 -154.7(6) . .
Co1 O9 C20 O10 17.7(14) . .
Co1 O9 C20 C15 -161.7(6) . .
Co1 O13 C28 O14 64.8(11) . .
Co1 O13 C28 C22 -113.0(8) . .
Co1 O17 C34 O18 59(2) . .
Co1 O17 C34 C30 -129.5(14) . .
Co2 O1 C6 O2 175.4(7) . .
Co2 O1 C6 C1 -2.8(9) . .
Co2 O3 C7 O4 -178.6(8) . .
Co2 O3 C7 C5 6.4(10) . .
Co2 O6 C13 O5 6.5(13) . .
Co2 O6 C13 C8 -172.9(6) . .
Co2 O14 C28 O13 8.6(11) . .
Co2 O14 C28 C22 -173.5(5) . .
Co2 O21 C35 N4 177.5(9) . .
Co2 N1 C1 C2 177.0(8) . .
Co2 N1 C1 C6 -3.2(11) . .
Co2 N1 C5 C4 178.8(8) . .
Co2 N1 C5 C7 -1.5(10) . .
Co3 O5 C13 O6 178.4(7) . .
Co3 O5 C13 C8 -2.2(9) . .
Co3 O7 C14 O8 -179.2(17) . .
Co3 O7 C14 C12 -0.6(17) . .
Co3 O10 C20 O9 1.6(14) . .
Co3 O10 C20 C15 -178.9(6) . .
Co3 O18 C34 O17 -1(2) . .
Co3 O18 C34 C30 -172.7(13) . .
Co3 N2 C8 C9 177.7(8) . .
Co3 N2 C8 C13 -0.1(11) . .
Co3 N2 C12 C11 -177.1(8) . .
Co3 N2 C12 C14 4.5(13) . .
Co4 O2 C6 O1 2.9(14) . .
Co4 O2 C6 C1 -178.9(6) . .
Co4 O9 C20 O10 177.1(7) . .
Co4 O9 C20 C15 -2.3(9) . .
Co4 O11 C21 O12 176.6(8) . .
Co4 O11 C21 C19 -0.4(10) . .
Co4 N3 C15 C16 175.2(7) . .
Co4 N3 C15 C20 -9.2(10) . .
Co4 N3 C19 C18 -174.8(8) . .
Co4 N3 C19 C21 7.1(10) . .
Co5 O7 C14 O8 -5(2) . .
Co5 O7 C14 C12 173.5(10) . .
N1 C1 C2 C3 6.9(17) . .
N1 C1 C6 O1 3.9(12) . .
N1 C1 C6 O2 -174.6(8) . .
N1 C5 C7 O3 -3.3(11) . .
N1 C5 C7 O4 -178.9(8) . .
N2 C8 C9 C10 1.3(17) . .
N2 C8 C13 O5 1.6(12) . .
N2 C8 C13 O6 -179.0(8) . .
N2 C12 C14 O7 -2.4(18) . .
N2 C12 C14 O8 176.3(16) . .
N3 C15 C16 C17 -3.3(15) . .
N3 C15 C20 O9 7.3(12) . .
N3 C15 C20 O10 -172.2(8) . .
N3 C19 C21 O11 -4.3(12) . .
N3 C19 C21 O12 178.5(9) . .
C1 N1 C5 C4 0.4(14) . .
C1 N1 C5 C7 -179.8(8) . .
C1 C2 C3 C4 -4.9(19) . .
C2 C1 C6 O1 -176.2(10) . .
C2 C1 C6 O2 5.3(15) . .
C2 C3 C4 C5 0.8(19) . .
C3 C4 C5 N1 1.5(16) . .
C3 C4 C5 C7 -178.2(10) . .
C4 C5 C7 O3 176.5(9) . .
C4 C5 C7 O4 0.9(14) . .
C5 N1 C1 C2 -4.7(14) . .
C5 N1 C1 C6 175.1(8) . .
C6 C1 C2 C3 -173.0(11) . .
C8 N2 C12 C11 4.1(15) . .
C8 N2 C12 C14 -174.3(10) . .
C8 C9 C10 C11 0.1(19) . .
C9 C8 C13 O5 -176.2(9) . .
C9 C8 C13 O6 3.3(14) . .
C9 C10 C11 C12 0.5(19) . .
C10 C11 C12 N2 -2.6(17) . .
C10 C11 C12 C14 175.6(13) . .
C11 C12 C14 O7 179.3(12) . .
C11 C12 C14 O8 -2(2) . .
C12 N2 C8 C9 -3.5(15) . .
C12 N2 C8 C13 178.7(9) . .
C13 C8 C9 C10 178.9(10) . .
C15 N3 C19 C18 -2.2(14) . .
C15 N3 C19 C21 179.6(8) . .
C15 C16 C17 C18 3.0(15) . .
C16 C15 C20 O9 -177.3(9) . .
C16 C15 C20 O10 3.2(14) . .
C16 C17 C18 C19 -2.3(15) . .
C17 C18 C19 N3 1.9(15) . .
C17 C18 C19 C21 179.9(9) . .
C18 C19 C21 O11 177.6(9) . .
C18 C19 C21 O12 0.3(15) . .
C19 N3 C15 C16 2.9(14) . .
C19 N3 C15 C20 178.5(8) . .
C20 C15 C16 C17 -178.4(9) . .
C22 C23 C24 C25 -2.8(13) . .
C22 C23 C24 C29 176.0(8) . .
C23 C22 C27 C26 -1.1(14) . .
C23 C22 C28 O13 -11.2(12) . .
C23 C22 C28 O14 170.9(8) . .
C23 C24 C25 C26 3.2(14) . .
C23 C24 C29 O15 9.8(13) . 6
C23 C24 C29 O16 -171.7(9) . 6
C24 C25 C26 C27 -2.4(16) . .
C25 C24 C29 O15 -171.5(9) . 6
C25 C24 C29 O16 7.0(14) . 6
C25 C26 C27 C22 1.3(15) . .
C27 C22 C23 C24 1.8(14) . .
C27 C22 C28 O13 167.7(9) . .
C27 C22 C28 O14 -10.3(12) . .
C28 C22 C23 C24 -179.3(8) . .
C28 C22 C27 C26 -179.8(9) . .
C29 C24 C25 C26 -175.6(9) . .
C31 C30 C33 C32 -11(3) . .
C31 C30 C34 O17 4(3) . .
C31 C30 C34 O18 176.4(17) . .
C33 C30 C31 C30 5.6(17) . 6
C33 C30 C34 O17 170.5(19) . .
C33 C30 C34 O18 -17(3) . .
C33 C32 C33 C30 5.4(17) 6 .
C34 C30 C31 C30 172(3) . 6
C34 C30 C33 C32 -177.7(17) . .
C36 N4 C35 O21 -1(2) . .
C37 N4 C35 O21 176.4(17) . .
C39 N5 C38 O23 162(3) . .
C40 N5 C38 O23 -33(5) . .

loop_
_smtbx_masks_void_nr
_smtbx_masks_void_average_x
_smtbx_masks_void_average_y
_smtbx_masks_void_average_z
_smtbx_masks_void_volume
_smtbx_masks_void_count_electrons
1 0.000 0.000 -0.006 2225.2 329.5
2 0.000 0.494 0.667 28.7 0.0
3 0.494 0.000 0.333 28.7 0.0
4 0.506 0.506 0.000 28.7 0.0
